data_4026690
loop_
_publ_author_name
'Benedikt Neue'
'Ralph Reiermann'
'Klaus Gerdes'
'Roland Fr\"ohlich'
'Birgit Wibbeling'
'Ernst-Ulrich W\"urthwein'

_publ_section_title
;
 Ring Closure Reactions of 2,6-Diazaheptatrienyl Metal Compounds:
 Synthesis of 3-Aminoindole Derivatives and 14-Membered Macrocyclic Dimers
;
_journal_name_full 'Journal of Organic Chemistry'
_journal_page_first 8794
_journal_page_last 8806
_journal_paper_doi 10.1021/jo201521v
_journal_volume 76
_journal_year 2011
_chemical_formula_sum 'C22 H22 N2 O S2'
_chemical_formula_weight 394.54
_chemical_name_systematic
; 
 ? 
;
_space_group_IT_number 14
_symmetry_cell_setting monoclinic
_symmetry_space_group_name_Hall '-P 2yn'
_symmetry_space_group_name_H-M 'P 1 21/n 1'
_atom_sites_solution_hydrogens 'at N from difmap, others geom'
_atom_sites_solution_primary direct
_atom_sites_solution_secondary difmap
_audit_creation_method SHELXL-97
_cell_angle_alpha 90.00
_cell_angle_beta 110.504(1)
_cell_angle_gamma 90.00
_cell_formula_units_Z 8
_cell_length_a 14.1081(2)
_cell_length_b 20.1366(3)
_cell_length_c 15.4154(2)
_cell_measurement_reflns_used 9434
_cell_measurement_temperature 223(2)
_cell_measurement_theta_max 27.88
_cell_measurement_theta_min 4.08
_cell_volume 4101.91(10)
_computing_data_collection 'Collect (Nonius B.V., 1998)'
_computing_structure_refinement 'SHELXL-97 (Sheldrick, 1997)'
_computing_structure_solution 'SHELXS-97 (Sheldrick, 1990)'
_diffrn_ambient_temperature 223(2)
_diffrn_measured_fraction_theta_full 0.989
_diffrn_measured_fraction_theta_max 0.989
_diffrn_measurement_device_type 'Nonius KappaCCD APEXII'
_diffrn_measurement_method '\w and \f scans'
_diffrn_radiation_monochromator 'Montel mirror'
_diffrn_radiation_source 'rotating anode Nonius FR591'
_diffrn_radiation_type MoK\a
_diffrn_radiation_wavelength 0.71073
_diffrn_reflns_av_R_equivalents 0.087
_diffrn_reflns_av_sigmaI/netI 0.0351
_diffrn_reflns_limit_h_max 18
_diffrn_reflns_limit_h_min -18
_diffrn_reflns_limit_k_max 26
_diffrn_reflns_limit_k_min -25
_diffrn_reflns_limit_l_max 20
_diffrn_reflns_limit_l_min -20
_diffrn_reflns_number 38581
_diffrn_reflns_theta_full 25.00
_diffrn_reflns_theta_max 25.00
_diffrn_reflns_theta_min 4.09
_exptl_absorpt_coefficient_mu 0.274
_exptl_absorpt_correction_T_max 0.9946
_exptl_absorpt_correction_T_min 0.9524
_exptl_absorpt_correction_type multi-scan
_exptl_absorpt_process_details 'denzo (Otwinowski, Borek, Majewski & Minor, 2003)'
_exptl_crystal_colour 'light yellow'
_exptl_crystal_density_diffrn 1.278
_exptl_crystal_description needle
_exptl_crystal_F_000 1664
_exptl_crystal_size_max 0.18
_exptl_crystal_size_mid 0.07
_exptl_crystal_size_min 0.02
_refine_diff_density_max 0.320
_refine_diff_density_min -0.399
_refine_diff_density_rms 0.056
_refine_ls_extinction_method none
_refine_ls_goodness_of_fit_ref 1.047
_refine_ls_hydrogen_treatment mixed
_refine_ls_matrix_type full
_refine_ls_number_parameters 530
_refine_ls_number_reflns 7145
_refine_ls_number_restraints 0
_refine_ls_restrained_S_all 1.047
_refine_ls_R_factor_all 0.1027
_refine_ls_R_factor_gt 0.0741
_refine_ls_shift/su_max 0.000
_refine_ls_shift/su_mean 0.000
_refine_ls_structure_factor_coef Fsqd
_refine_ls_weighting_details 'calc w=1/[\s^2^(Fo^2^)+(0.0586P)^2^+10.2155P] where P=(Fo^2^+2Fc^2^)/3'
_refine_ls_weighting_scheme calc
_refine_ls_wR_factor_gt 0.1651
_refine_ls_wR_factor_ref 0.1913
_reflns_number_gt 5423
_reflns_number_total 7145
_reflns_threshold_expression >2sigma(I)
_cod_data_source_file jo201521v_si_005.cif
_cod_data_source_block wue5535
_cod_database_code 4026690

loop_
_symmetry_equiv_pos_as_xyz
'x, y, z'
'-x+1/2, y+1/2, -z+1/2'
'-x, -y, -z'
'x-1/2, -y-1/2, z-1/2'

loop_
_atom_site_label
_atom_site_type_symbol
_atom_site_fract_x
_atom_site_fract_y
_atom_site_fract_z
_atom_site_U_iso_or_equiv
_atom_site_adp_type
_atom_site_occupancy
_atom_site_symmetry_multiplicity
_atom_site_calc_flag
_atom_site_refinement_flags
_atom_site_disorder_assembly
_atom_site_disorder_group
S1A S 0.54973(9) -0.05989(7) 0.14304(8) 0.0607(4) Uani 1 1 d . . .
C2A C 0.4555(4) -0.1123(3) 0.1434(3) 0.0607(13) Uani 1 1 d . . .
H2A H 0.4039 -0.1272 0.0896 0.073 Uiso 1 1 calc R . .
C3A C 0.4636(3) -0.1298(2) 0.2295(3) 0.0559(12) Uani 1 1 d . . .
H3A H 0.4175 -0.1581 0.2428 0.067 Uiso 1 1 calc R . .
C4A C 0.5478(3) -0.1017(2) 0.2978(3) 0.0467(10) Uani 1 1 d . . .
H4A H 0.5638 -0.1092 0.3616 0.056 Uiso 1 1 calc R . .
C5A C 0.6041(3) -0.0623(2) 0.2625(3) 0.0438(10) Uani 1 1 d . . .
C6A C 0.6943(3) -0.0252(2) 0.3122(3) 0.0398(9) Uani 1 1 d . . .
H7A H 0.714(3) -0.053(2) 0.443(3) 0.048 Uiso 1 1 d . . .
N7A N 0.7355(3) -0.02734(18) 0.4079(2) 0.0444(8) Uani 1 1 d . . .
C8A C 0.8150(3) 0.0162(2) 0.4382(3) 0.0424(9) Uani 1 1 d . . .
C9A C 0.8755(3) 0.0332(2) 0.5275(3) 0.0508(11) Uani 1 1 d . . .
H9A H 0.8680 0.0119 0.5790 0.061 Uiso 1 1 calc R . .
C10A C 0.9467(4) 0.0819(3) 0.5389(3) 0.0595(13) Uani 1 1 d . . .
H10A H 0.9883 0.0942 0.5990 0.071 Uiso 1 1 calc R . .
C11A C 0.9583(3) 0.1133(2) 0.4637(3) 0.0549(11) Uani 1 1 d . . .
H11A H 1.0071 0.1470 0.4736 0.066 Uiso 1 1 calc R . .
C12A C 0.8998(3) 0.0963(2) 0.3742(3) 0.0469(10) Uani 1 1 d . . .
H12A H 0.9086 0.1178 0.3234 0.056 Uiso 1 1 calc R . .
C13A C 0.8272(3) 0.0465(2) 0.3606(3) 0.0412(9) Uani 1 1 d . . .
C14A C 0.7522(3) 0.0174(2) 0.2810(2) 0.0396(9) Uani 1 1 d . . .
N15A N 0.7309(2) 0.03297(16) 0.1863(2) 0.0379(7) Uani 1 1 d . . .
C16A C 0.6644(3) 0.0915(2) 0.1497(3) 0.0449(10) Uani 1 1 d . . .
H16A H 0.6205 0.0979 0.1861 0.054 Uiso 1 1 calc R . .
H16B H 0.6212 0.0829 0.0854 0.054 Uiso 1 1 calc R . .
C17A C 0.7243(3) 0.1532(2) 0.1535(3) 0.0509(11) Uani 1 1 d . . .
C18A C 0.7358(4) 0.2059(2) 0.2114(4) 0.0660(13) Uani 1 1 d . . .
H18A H 0.7032 0.2093 0.2550 0.079 Uiso 1 1 calc R . .
C19A C 0.8014(5) 0.2551(3) 0.1994(5) 0.0804(17) Uani 1 1 d . . .
H19A H 0.8163 0.2949 0.2336 0.096 Uiso 1 1 calc R . .
C20A C 0.8402(5) 0.2392(3) 0.1339(5) 0.092(2) Uani 1 1 d . . .
H20A H 0.8858 0.2660 0.1175 0.111 Uiso 1 1 calc R . .
S21A S 0.79642(13) 0.16415(7) 0.08439(11) 0.0789(5) Uani 1 1 d . . .
C22A C 0.7671(3) 0.0019(2) 0.1254(3) 0.0399(9) Uani 1 1 d . . .
O23A O 0.7347(2) 0.01952(14) 0.04430(17) 0.0485(7) Uani 1 1 d . . .
C24A C 0.8531(3) -0.0503(2) 0.1589(3) 0.0464(10) Uani 1 1 d . . .
C25A C 0.9496(3) -0.0148(3) 0.2189(3) 0.0605(13) Uani 1 1 d . . .
H25A H 0.9424 -0.0008 0.2764 0.091 Uiso 1 1 calc R . .
H25B H 0.9610 0.0237 0.1860 0.091 Uiso 1 1 calc R . .
H25C H 1.0066 -0.0449 0.2322 0.091 Uiso 1 1 calc R . .
C26A C 0.8717(4) -0.0775(3) 0.0730(3) 0.0662(14) Uani 1 1 d . . .
H26A H 0.9272 -0.1090 0.0921 0.099 Uiso 1 1 calc R . .
H26B H 0.8887 -0.0411 0.0398 0.099 Uiso 1 1 calc R . .
H26C H 0.8110 -0.0994 0.0328 0.099 Uiso 1 1 calc R . .
C27A C 0.8296(4) -0.1092(2) 0.2099(4) 0.0656(13) Uani 1 1 d . . .
H27A H 0.8793 -0.1439 0.2164 0.098 Uiso 1 1 calc R . .
H27B H 0.7627 -0.1261 0.1751 0.098 Uiso 1 1 calc R . .
H27C H 0.8319 -0.0952 0.2708 0.098 Uiso 1 1 calc R . .
S1B S 0.69698(10) 0.04204(6) 0.66285(8) 0.0576(3) Uani 1 1 d . . .
C2B C 0.7746(4) 0.1088(2) 0.7025(4) 0.0618(13) Uani 1 1 d . . .
H2B H 0.7888 0.1405 0.6640 0.074 Uiso 1 1 calc R . .
C3B C 0.8130(4) 0.1105(2) 0.7954(4) 0.0598(12) Uani 1 1 d . . .
H3B H 0.8570 0.1440 0.8291 0.072 Uiso 1 1 calc R . .
C4B C 0.7809(3) 0.0571(2) 0.8375(3) 0.0512(11) Uani 1 1 d . . .
H4B H 0.8015 0.0509 0.9019 0.061 Uiso 1 1 calc R . .
C5B C 0.7161(3) 0.0151(2) 0.7737(3) 0.0452(10) Uani 1 1 d . . .
C6B C 0.6682(3) -0.0445(2) 0.7914(3) 0.0421(9) Uani 1 1 d . . .
H7B H 0.685(3) -0.029(2) 0.924(3) 0.051 Uiso 1 1 d . . .
N7B N 0.6629(3) -0.05603(19) 0.8772(2) 0.0471(9) Uani 1 1 d . . .
C8B C 0.6173(3) -0.1163(2) 0.8773(3) 0.0448(10) Uani 1 1 d . . .
C9B C 0.5965(3) -0.1483(2) 0.9489(3) 0.0536(11) Uani 1 1 d . . .
H9B H 0.6129 -0.1286 1.0077 0.064 Uiso 1 1 calc R . .
C10B C 0.5516(4) -0.2091(3) 0.9302(3) 0.0603(13) Uani 1 1 d . . .
H10B H 0.5373 -0.2319 0.9774 0.072 Uiso 1 1 calc R . .
C11B C 0.5263(4) -0.2383(2) 0.8431(3) 0.0592(12) Uani 1 1 d . . .
H11B H 0.4953 -0.2803 0.8325 0.071 Uiso 1 1 calc R . .
C12B C 0.5461(3) -0.2066(2) 0.7726(3) 0.0520(11) Uani 1 1 d . . .
H12B H 0.5287 -0.2265 0.7140 0.062 Uiso 1 1 calc R . .
C13B C 0.5920(3) -0.1445(2) 0.7888(3) 0.0423(9) Uani 1 1 d . . .
C14B C 0.6268(3) -0.0979(2) 0.7364(3) 0.0412(9) Uani 1 1 d . . .
N15B N 0.6164(2) -0.10327(16) 0.6409(2) 0.0407(8) Uani 1 1 d . A .
C16B C 0.5178(3) -0.0811(2) 0.5737(3) 0.0487(10) Uani 1 1 d . . .
H16C H 0.4921 -0.0443 0.6008 0.058 Uiso 1 1 calc R . .
H16D H 0.5279 -0.0645 0.5179 0.058 Uiso 1 1 calc R . .
C17B C 0.4414(3) -0.1348(2) 0.5476(3) 0.0486(10) Uani 1 1 d . . .
C18B C 0.3564(4) -0.1393(3) 0.5699(3) 0.0613(13) Uani 1 1 d . . .
H18B H 0.3377 -0.1070 0.6049 0.074 Uiso 1 1 calc R . .
C19B C 0.2993(4) -0.1969(3) 0.5357(4) 0.0787(17) Uani 1 1 d . . .
H19B H 0.2388 -0.2071 0.5455 0.094 Uiso 1 1 calc R . .
C20B C 0.3401(4) -0.2353(3) 0.4881(4) 0.0752(16) Uani 1 1 d . . .
H20B H 0.3120 -0.2757 0.4604 0.090 Uiso 1 1 calc R . .
S21B S 0.45078(11) -0.20211(7) 0.48314(9) 0.0646(4) Uani 1 1 d . . .
C22B C 0.6878(3) -0.1253(2) 0.6072(3) 0.0429(10) Uani 1 1 d . . .
O23B O 0.6699(2) -0.11967(16) 0.5236(2) 0.0587(8) Uani 1 1 d . A .
C24B C 0.7862(3) -0.1595(2) 0.6680(3) 0.0472(10) Uani 0.623(18) 1 d P A 1
C25B C 0.8517(8) -0.1664(8) 0.6095(9) 0.079(4) Uani 0.623(18) 1 d P A 1
H25D H 0.8142 -0.1892 0.5523 0.119 Uiso 0.623(18) 1 calc PR A 1
H25E H 0.9118 -0.1917 0.6431 0.119 Uiso 0.623(18) 1 calc PR A 1
H25F H 0.8712 -0.1227 0.5953 0.119 Uiso 0.623(18) 1 calc PR A 1
C26B C 0.8436(8) -0.1237(7) 0.7579(10) 0.086(5) Uani 0.623(18) 1 d P A 1
H26D H 0.9105 -0.1429 0.7853 0.128 Uiso 0.623(18) 1 calc PR A 1
H26E H 0.8072 -0.1282 0.8005 0.128 Uiso 0.623(18) 1 calc PR A 1
H26F H 0.8497 -0.0770 0.7452 0.128 Uiso 0.623(18) 1 calc PR A 1
C27B C 0.7519(9) -0.2278(5) 0.6880(12) 0.075(4) Uani 0.623(18) 1 d P A 1
H27D H 0.7166 -0.2504 0.6301 0.112 Uiso 0.623(18) 1 calc PR A 1
H27E H 0.7067 -0.2227 0.7228 0.112 Uiso 0.623(18) 1 calc PR A 1
H27F H 0.8104 -0.2537 0.7240 0.112 Uiso 0.623(18) 1 calc PR A 1
C24C C 0.7862(3) -0.1595(2) 0.6680(3) 0.0472(10) Uani 0.377(18) 1 d P A 2
C25C C 0.8241(16) -0.2086(13) 0.6070(13) 0.079(6) Uani 0.377(18) 1 d P A 2
H25G H 0.7821 -0.2481 0.5933 0.119 Uiso 0.377(18) 1 calc PR A 2
H25H H 0.8938 -0.2209 0.6407 0.119 Uiso 0.377(18) 1 calc PR A 2
H25I H 0.8197 -0.1868 0.5496 0.119 Uiso 0.377(18) 1 calc PR A 2
C26C C 0.8694(12) -0.1063(8) 0.7039(18) 0.076(6) Uani 0.377(18) 1 d P A 2
H26G H 0.8737 -0.0806 0.6521 0.114 Uiso 0.377(18) 1 calc PR A 2
H26H H 0.9339 -0.1277 0.7355 0.114 Uiso 0.377(18) 1 calc PR A 2
H26I H 0.8530 -0.0770 0.7466 0.114 Uiso 0.377(18) 1 calc PR A 2
C27C C 0.7862(14) -0.2021(11) 0.7506(16) 0.074(6) Uani 0.377(18) 1 d P A 2
H27G H 0.7861 -0.1733 0.8010 0.111 Uiso 0.377(18) 1 calc PR A 2
H27H H 0.8463 -0.2298 0.7707 0.111 Uiso 0.377(18) 1 calc PR A 2
H27I H 0.7264 -0.2300 0.7322 0.111 Uiso 0.377(18) 1 calc PR A 2

loop_
_atom_site_aniso_label
_atom_site_aniso_U_11
_atom_site_aniso_U_22
_atom_site_aniso_U_33
_atom_site_aniso_U_23
_atom_site_aniso_U_13
_atom_site_aniso_U_12
S1A 0.0506(7) 0.0896(9) 0.0378(6) -0.0026(6) 0.0106(5) -0.0200(6)
C2A 0.045(3) 0.079(3) 0.054(3) -0.009(2) 0.011(2) -0.015(2)
C3A 0.046(3) 0.056(3) 0.066(3) -0.004(2) 0.020(2) -0.012(2)
C4A 0.044(2) 0.053(3) 0.046(2) -0.0002(19) 0.020(2) -0.008(2)
C5A 0.047(2) 0.045(2) 0.040(2) -0.0033(18) 0.0171(19) 0.0006(19)
C6A 0.040(2) 0.047(2) 0.0331(19) -0.0006(17) 0.0133(17) -0.0016(18)
N7A 0.052(2) 0.052(2) 0.0324(17) 0.0028(15) 0.0195(16) -0.0067(17)
C8A 0.038(2) 0.053(2) 0.035(2) -0.0022(18) 0.0112(17) -0.0010(19)
C9A 0.051(3) 0.065(3) 0.034(2) -0.004(2) 0.0113(19) 0.001(2)
C10A 0.053(3) 0.078(3) 0.038(2) -0.014(2) 0.003(2) 0.001(3)
C11A 0.047(3) 0.060(3) 0.054(3) -0.015(2) 0.014(2) -0.008(2)
C12A 0.041(2) 0.051(2) 0.050(2) -0.002(2) 0.018(2) -0.004(2)
C13A 0.041(2) 0.047(2) 0.036(2) -0.0018(17) 0.0143(17) -0.0015(19)
C14A 0.041(2) 0.047(2) 0.0312(19) 0.0017(17) 0.0138(17) -0.0021(18)
N15A 0.0377(18) 0.0453(19) 0.0323(16) 0.0051(14) 0.0143(14) 0.0005(15)
C16A 0.036(2) 0.054(3) 0.045(2) 0.0092(19) 0.0144(18) 0.0071(19)
C17A 0.054(3) 0.049(3) 0.050(2) 0.007(2) 0.018(2) 0.006(2)
C18A 0.069(3) 0.056(3) 0.080(3) -0.002(3) 0.036(3) 0.004(3)
C19A 0.092(4) 0.049(3) 0.114(5) -0.012(3) 0.055(4) -0.012(3)
C20A 0.109(5) 0.065(4) 0.126(5) -0.002(4) 0.070(5) -0.020(3)
S21A 0.1107(12) 0.0656(9) 0.0823(10) -0.0052(7) 0.0610(9) -0.0243(8)
C22A 0.040(2) 0.043(2) 0.035(2) -0.0011(17) 0.0117(17) -0.0052(18)
O23A 0.0589(19) 0.0536(17) 0.0308(15) 0.0040(12) 0.0129(13) 0.0027(14)
C24A 0.043(2) 0.056(3) 0.039(2) -0.0025(19) 0.0120(18) 0.001(2)
C25A 0.040(3) 0.080(3) 0.058(3) -0.010(2) 0.012(2) 0.004(2)
C26A 0.061(3) 0.084(4) 0.052(3) -0.014(3) 0.018(2) 0.017(3)
C27A 0.067(3) 0.057(3) 0.072(3) 0.015(3) 0.023(3) 0.016(3)
S1B 0.0784(9) 0.0505(7) 0.0480(6) 0.0054(5) 0.0274(6) -0.0018(6)
C2B 0.072(3) 0.046(3) 0.077(3) 0.010(2) 0.038(3) -0.001(2)
C3B 0.051(3) 0.050(3) 0.077(3) -0.003(2) 0.020(2) -0.002(2)
C4B 0.050(3) 0.053(3) 0.049(2) 0.005(2) 0.015(2) 0.002(2)
C5B 0.051(3) 0.044(2) 0.045(2) -0.0021(19) 0.021(2) 0.003(2)
C6B 0.046(2) 0.047(2) 0.035(2) 0.0025(18) 0.0157(18) 0.0035(19)
N7B 0.056(2) 0.052(2) 0.0352(18) -0.0033(16) 0.0184(17) -0.0010(18)
C8B 0.045(2) 0.049(2) 0.042(2) 0.0033(18) 0.0175(19) 0.003(2)
C9B 0.053(3) 0.070(3) 0.040(2) 0.006(2) 0.018(2) 0.004(2)
C10B 0.053(3) 0.078(3) 0.052(3) 0.021(2) 0.020(2) -0.002(3)
C11B 0.055(3) 0.059(3) 0.061(3) 0.009(2) 0.016(2) -0.012(2)
C12B 0.052(3) 0.053(3) 0.046(2) 0.002(2) 0.011(2) -0.003(2)
C13B 0.039(2) 0.051(2) 0.037(2) 0.0042(18) 0.0130(18) 0.0018(19)
C14B 0.043(2) 0.048(2) 0.0330(19) 0.0009(17) 0.0138(17) 0.0018(19)
N15B 0.044(2) 0.0439(19) 0.0317(16) 0.0033(14) 0.0101(15) 0.0018(15)
C16B 0.051(3) 0.053(3) 0.038(2) 0.0016(19) 0.0100(19) 0.007(2)
C17B 0.049(3) 0.056(3) 0.036(2) 0.0060(19) 0.0091(19) 0.006(2)
C18B 0.045(3) 0.084(4) 0.053(3) 0.004(3) 0.015(2) 0.008(3)
C19B 0.047(3) 0.117(5) 0.066(3) 0.016(3) 0.012(3) -0.009(3)
C20B 0.073(4) 0.070(4) 0.068(3) 0.002(3) 0.007(3) -0.022(3)
S21B 0.0720(9) 0.0663(8) 0.0580(7) -0.0141(6) 0.0260(6) -0.0089(7)
C22B 0.049(2) 0.042(2) 0.042(2) 0.0010(18) 0.0200(19) -0.0086(19)
O23B 0.069(2) 0.073(2) 0.0400(16) 0.0021(15) 0.0264(15) -0.0035(17)
C24B 0.046(2) 0.044(2) 0.056(3) 0.002(2) 0.023(2) 0.0043(19)
C25B 0.052(6) 0.096(9) 0.099(8) 0.002(7) 0.039(6) -0.001(6)
C26B 0.048(6) 0.092(8) 0.093(8) -0.011(7) -0.005(5) 0.027(6)
C27B 0.081(8) 0.049(5) 0.111(10) 0.011(6) 0.055(7) 0.004(5)
C24C 0.046(2) 0.044(2) 0.056(3) 0.002(2) 0.023(2) 0.0043(19)
C25C 0.068(12) 0.096(16) 0.074(10) -0.024(11) 0.025(9) 0.005(11)
C26C 0.050(9) 0.056(9) 0.112(16) -0.003(9) 0.015(9) 0.001(7)
C27C 0.073(11) 0.069(12) 0.081(13) 0.041(10) 0.028(10) 0.026(9)

loop_
_atom_type_symbol
_atom_type_description
_atom_type_scat_dispersion_real
_atom_type_scat_dispersion_imag
_atom_type_scat_source
C C 0.0033 0.0016 'International Tables Vol C Tables 4.2.6.8 and 6.1.1.4'
H H 0.0000 0.0000 'International Tables Vol C Tables 4.2.6.8 and 6.1.1.4'
N N 0.0061 0.0033 'International Tables Vol C Tables 4.2.6.8 and 6.1.1.4'
O O 0.0106 0.0060 'International Tables Vol C Tables 4.2.6.8 and 6.1.1.4'
S S 0.1246 0.1234 'International Tables Vol C Tables 4.2.6.8 and 6.1.1.4'

loop_
_geom_angle_atom_site_label_1
_geom_angle_atom_site_label_2
_geom_angle_atom_site_label_3
_geom_angle
C2A S1A C5A 92.0(2)
C3A C2A S1A 111.8(4)
C3A C2A H2A 124.1
S1A C2A H2A 124.1
C2A C3A C4A 113.3(4)
C2A C3A H3A 123.4
C4A C3A H3A 123.4
C5A C4A C3A 113.1(4)
C5A C4A H4A 123.4
C3A C4A H4A 123.4
C4A C5A C6A 128.2(4)
C4A C5A S1A 109.8(3)
C6A C5A S1A 122.0(3)
C14A C6A N7A 108.1(3)
C14A C6A C5A 131.0(4)
N7A C6A C5A 120.9(3)
C8A N7A C6A 109.4(3)
C8A N7A H7A 125(3)
C6A N7A H7A 125(3)
N7A C8A C9A 130.0(4)
N7A C8A C13A 108.4(3)
C9A C8A C13A 121.6(4)
C10A C9A C8A 118.2(4)
C10A C9A H9A 120.9
C8A C9A H9A 120.9
C9A C10A C11A 121.2(4)
C9A C10A H10A 119.4
C11A C10A H10A 119.4
C10A C11A C12A 121.4(4)
C10A C11A H11A 119.3
C12A C11A H11A 119.3
C11A C12A C13A 118.6(4)
C11A C12A H12A 120.7
C13A C12A H12A 120.7
C12A C13A C8A 119.0(4)
C12A C13A C14A 134.8(4)
C8A C13A C14A 106.1(3)
C6A C14A N15A 123.9(3)
C6A C14A C13A 107.7(3)
N15A C14A C13A 128.1(3)
C22A N15A C14A 127.6(3)
C22A N15A C16A 116.1(3)
C14A N15A C16A 116.2(3)
N15A C16A C17A 111.8(3)
N15A C16A H16A 109.3
C17A C16A H16A 109.3
N15A C16A H16B 109.3
C17A C16A H16B 109.3
H16A C16A H16B 107.9
C18A C17A C16A 127.7(4)
C18A C17A S21A 110.2(4)
C16A C17A S21A 122.0(3)
C17A C18A C19A 113.3(5)
C17A C18A H18A 123.4
C19A C18A H18A 123.4
C20A C19A C18A 112.8(5)
C20A C19A H19A 123.6
C18A C19A H19A 123.6
C19A C20A S21A 111.6(4)
C19A C20A H20A 124.2
S21A C20A H20A 124.2
C20A S21A C17A 92.0(3)
O23A C22A N15A 118.1(4)
O23A C22A C24A 120.4(4)
N15A C22A C24A 121.2(3)
C27A C24A C25A 111.1(4)
C27A C24A C26A 107.6(4)
C25A C24A C26A 107.6(4)
C27A C24A C22A 114.4(4)
C25A C24A C22A 108.2(4)
C26A C24A C22A 107.7(3)
C24A C25A H25A 109.5
C24A C25A H25B 109.5
H25A C25A H25B 109.5
C24A C25A H25C 109.5
H25A C25A H25C 109.5
H25B C25A H25C 109.5
C24A C26A H26A 109.5
C24A C26A H26B 109.5
H26A C26A H26B 109.5
C24A C26A H26C 109.5
H26A C26A H26C 109.5
H26B C26A H26C 109.5
C24A C27A H27A 109.5
C24A C27A H27B 109.5
H27A C27A H27B 109.5
C24A C27A H27C 109.5
H27A C27A H27C 109.5
H27B C27A H27C 109.5
C2B S1B C5B 92.0(2)
C3B C2B S1B 111.8(4)
C3B C2B H2B 124.1
S1B C2B H2B 124.1
C2B C3B C4B 113.4(4)
C2B C3B H3B 123.3
C4B C3B H3B 123.3
C5B C4B C3B 112.4(4)
C5B C4B H4B 123.8
C3B C4B H4B 123.8
C4B C5B C6B 127.8(4)
C4B C5B S1B 110.4(3)
C6B C5B S1B 121.7(3)
C14B C6B N7B 108.0(4)
C14B C6B C5B 131.4(4)
N7B C6B C5B 120.5(4)
C6B N7B C8B 109.6(3)
C6B N7B H7B 125(3)
C8B N7B H7B 125(3)
N7B C8B C9B 129.6(4)
N7B C8B C13B 108.4(3)
C9B C8B C13B 122.0(4)
C10B C9B C8B 117.3(4)
C10B C9B H9B 121.3
C8B C9B H9B 121.3
C9B C10B C11B 121.7(4)
C9B C10B H10B 119.1
C11B C10B H10B 119.1
C12B C11B C10B 120.8(4)
C12B C11B H11B 119.6
C10B C11B H11B 119.6
C11B C12B C13B 119.2(4)
C11B C12B H12B 120.4
C13B C12B H12B 120.4
C12B C13B C8B 118.8(4)
C12B C13B C14B 135.9(4)
C8B C13B C14B 105.3(4)
C6B C14B N15B 124.4(4)
C6B C14B C13B 108.8(3)
N15B C14B C13B 126.8(4)
C22B N15B C14B 126.5(3)
C22B N15B C16B 118.1(3)
C14B N15B C16B 115.4(3)
C17B C16B N15B 112.7(3)
C17B C16B H16C 109.1
N15B C16B H16C 109.1
C17B C16B H16D 109.1
N15B C16B H16D 109.1
H16C C16B H16D 107.8
C18B C17B C16B 127.0(4)
C18B C17B S21B 110.3(4)
C16B C17B S21B 122.7(3)
C17B C18B C19B 113.6(5)
C17B C18B H18B 123.2
C19B C18B H18B 123.2
C20B C19B C18B 112.7(5)
C20B C19B H19B 123.7
C18B C19B H19B 123.7
C19B C20B S21B 111.9(4)
C19B C20B H20B 124.0
S21B C20B H20B 124.0
C17B S21B C20B 91.5(3)
O23B C22B N15B 117.6(4)
O23B C22B C24B 119.3(4)
N15B C22B C24B 123.0(3)
C25B C24B C26B 110.3(7)
C25B C24B C27B 110.1(7)
C26B C24B C27B 110.4(7)
C25B C24B C22B 106.8(5)
C26B C24B C22B 114.9(5)
C27B C24B C22B 104.1(6)
H25G C25C H25H 109.5
H25G C25C H25I 109.5
H25H C25C H25I 109.5
H26G C26C H26H 109.5
H26G C26C H26I 109.5
H26H C26C H26I 109.5
H27G C27C H27H 109.5
H27G C27C H27I 109.5
H27H C27C H27I 109.5

loop_
_geom_bond_atom_site_label_1
_geom_bond_atom_site_label_2
_geom_bond_distance
S1A C2A 1.698(5)
S1A C5A 1.730(4)
C2A C3A 1.340(6)
C2A H2A 0.9400
C3A C4A 1.401(6)
C3A H3A 0.9400
C4A C5A 1.364(6)
C4A H4A 0.9400
C5A C6A 1.443(6)
C6A C14A 1.381(5)
C6A N7A 1.384(5)
N7A C8A 1.371(5)
N7A H7A 0.88(4)
C8A C9A 1.385(5)
C8A C13A 1.406(5)
C9A C10A 1.371(7)
C9A H9A 0.9400
C10A C11A 1.379(7)
C10A H10A 0.9400
C11A C12A 1.380(6)
C11A H11A 0.9400
C12A C13A 1.396(6)
C12A H12A 0.9400
C13A C14A 1.434(5)
C14A N15A 1.420(5)
N15A C22A 1.368(5)
N15A C16A 1.488(5)
C16A C17A 1.493(6)
C16A H16A 0.9800
C16A H16B 0.9800
C17A C18A 1.359(7)
C17A S21A 1.726(5)
C18A C19A 1.411(7)
C18A H18A 0.9400
C19A C20A 1.345(8)
C19A H19A 0.9400
C20A S21A 1.708(6)
C20A H20A 0.9400
C22A O23A 1.224(4)
C22A C24A 1.550(6)
C24A C27A 1.523(6)
C24A C25A 1.529(6)
C24A C26A 1.538(6)
C25A H25A 0.9700
C25A H25B 0.9700
C25A H25C 0.9700
C26A H26A 0.9700
C26A H26B 0.9700
C26A H26C 0.9700
C27A H27A 0.9700
C27A H27B 0.9700
C27A H27C 0.9700
S1B C2B 1.706(5)
S1B C5B 1.722(4)
C2B C3B 1.343(7)
C2B H2B 0.9400
C3B C4B 1.410(6)
C3B H3B 0.9400
C4B C5B 1.375(6)
C4B H4B 0.9400
C5B C6B 1.448(6)
C6B C14B 1.367(6)
C6B N7B 1.372(5)
N7B C8B 1.374(5)
N7B H7B 0.87(4)
C8B C9B 1.394(6)
C8B C13B 1.404(6)
C9B C10B 1.363(7)
C9B H9B 0.9400
C10B C11B 1.394(7)
C10B H10B 0.9400
C11B C12B 1.371(6)
C11B H11B 0.9400
C12B C13B 1.390(6)
C12B H12B 0.9400
C13B C14B 1.432(5)
C14B N15B 1.431(5)
N15B C22B 1.360(5)
N15B C16B 1.483(5)
C16B C17B 1.479(6)
C16B H16C 0.9800
C16B H16D 0.9800
C17B C18B 1.362(6)
C17B S21B 1.712(5)
C18B C19B 1.404(8)
C18B H18B 0.9400
C19B C20B 1.328(8)
C19B H19B 0.9400
C20B S21B 1.724(6)
C20B H20B 0.9400
C22B O23B 1.230(5)
C22B C24B 1.538(6)
C24B C25B 1.507(11)
C24B C26B 1.520(11)
C24B C27B 1.524(10)
C25B H25D 0.9700
C25B H25E 0.9700
C25B H25F 0.9700
C26B H26D 0.9700
C26B H26E 0.9700
C26B H26F 0.9700
C27B H27D 0.9700
C27B H27E 0.9700
C27B H27F 0.9700
C25C H25G 0.9700
C25C H25H 0.9700
C25C H25I 0.9700
C26C H26G 0.9700
C26C H26H 0.9700
C26C H26I 0.9700
C27C H27G 0.9700
C27C H27H 0.9700
C27C H27I 0.9700

loop_
_geom_torsion_atom_site_label_1
_geom_torsion_atom_site_label_2
_geom_torsion_atom_site_label_3
_geom_torsion_atom_site_label_4
_geom_torsion
C5A S1A C2A C3A 1.1(4)
S1A C2A C3A C4A -0.8(6)
C2A C3A C4A C5A 0.0(6)
C3A C4A C5A C6A 179.1(4)
C3A C4A C5A S1A 0.9(5)
C2A S1A C5A C4A -1.1(4)
C2A S1A C5A C6A -179.5(4)
C4A C5A C6A C14A -177.0(4)
S1A C5A C6A C14A 1.0(6)
C4A C5A C6A N7A 1.1(7)
S1A C5A C6A N7A 179.2(3)
C14A C6A N7A C8A 3.6(5)
C5A C6A N7A C8A -175.0(4)
C6A N7A C8A C9A 176.6(4)
C6A N7A C8A C13A -1.2(5)
N7A C8A C9A C10A -175.9(4)
C13A C8A C9A C10A 1.7(7)
C8A C9A C10A C11A -0.2(7)
C9A C10A C11A C12A -0.9(7)
C10A C11A C12A C13A 0.4(7)
C11A C12A C13A C8A 1.1(6)
C11A C12A C13A C14A 177.6(5)
N7A C8A C13A C12A 175.9(4)
C9A C8A C13A C12A -2.1(6)
N7A C8A C13A C14A -1.5(5)
C9A C8A C13A C14A -179.5(4)
N7A C6A C14A N15A -178.6(4)
C5A C6A C14A N15A -0.3(7)
N7A C6A C14A C13A -4.5(5)
C5A C6A C14A C13A 173.9(4)
C12A C13A C14A C6A -173.1(5)
C8A C13A C14A C6A 3.7(5)
C12A C13A C14A N15A 0.7(8)
C8A C13A C14A N15A 177.5(4)
C6A C14A N15A C22A -92.0(5)
C13A C14A N15A C22A 95.2(5)
C6A C14A N15A C16A 90.4(5)
C13A C14A N15A C16A -82.5(5)
C22A N15A C16A C17A -83.3(4)
C14A N15A C16A C17A 94.6(4)
N15A C16A C17A C18A -108.1(5)
N15A C16A C17A S21A 68.3(4)
C16A C17A C18A C19A 177.4(5)
S21A C17A C18A C19A 0.6(6)
C17A C18A C19A C20A -0.9(8)
C18A C19A C20A S21A 0.7(8)
C19A C20A S21A C17A -0.3(6)
C18A C17A S21A C20A -0.2(4)
C16A C17A S21A C20A -177.1(4)
C14A N15A C22A O23A 175.0(4)
C16A N15A C22A O23A -7.4(5)
C14A N15A C22A C24A -9.9(6)
C16A N15A C22A C24A 167.8(3)
O23A C22A C24A C27A -127.1(4)
N15A C22A C24A C27A 57.9(5)
O23A C22A C24A C25A 108.5(4)
N15A C22A C24A C25A -66.5(5)
O23A C22A C24A C26A -7.6(5)
N15A C22A C24A C26A 177.4(4)
C5B S1B C2B C3B -0.1(4)
S1B C2B C3B C4B 0.4(6)
C2B C3B C4B C5B -0.6(6)
C3B C4B C5B C6B -179.9(4)
C3B C4B C5B S1B 0.6(5)
C2B S1B C5B C4B -0.3(4)
C2B S1B C5B C6B -179.8(4)
C4B C5B C6B C14B -159.4(5)
S1B C5B C6B C14B 20.0(7)
C4B C5B C6B N7B 17.2(7)
S1B C5B C6B N7B -163.3(3)
C14B C6B N7B C8B -0.7(5)
C5B C6B N7B C8B -178.1(4)
C6B N7B C8B C9B 179.7(4)
C6B N7B C8B C13B -0.1(5)
N7B C8B C9B C10B -178.8(4)
C13B C8B C9B C10B 0.9(7)
C8B C9B C10B C11B -0.6(7)
C9B C10B C11B C12B 0.0(8)
C10B C11B C12B C13B 0.1(7)
C11B C12B C13B C8B 0.3(6)
C11B C12B C13B C14B 177.7(5)
N7B C8B C13B C12B 179.0(4)
C9B C8B C13B C12B -0.8(6)
N7B C8B C13B C14B 0.9(5)
C9B C8B C13B C14B -178.9(4)
N7B C6B C14B N15B 178.3(4)
C5B C6B C14B N15B -4.7(7)
N7B C6B C14B C13B 1.3(5)
C5B C6B C14B C13B 178.3(4)
C12B C13B C14B C6B -179.0(5)
C8B C13B C14B C6B -1.3(5)
C12B C13B C14B N15B 4.1(8)
C8B C13B C14B N15B -178.3(4)
C6B C14B N15B C22B 85.3(5)
C13B C14B N15B C22B -98.2(5)
C6B C14B N15B C16B -93.5(5)
C13B C14B N15B C16B 83.0(5)
C22B N15B C16B C17B 92.9(4)
C14B N15B C16B C17B -88.1(4)
N15B C16B C17B C18B 111.1(5)
N15B C16B C17B S21B -68.4(4)
C16B C17B C18B C19B -179.2(4)
S21B C17B C18B C19B 0.3(5)
C17B C18B C19B C20B -0.2(7)
C18B C19B C20B S21B -0.1(6)
C18B C17B S21B C20B -0.3(4)
C16B C17B S21B C20B 179.3(4)
C19B C20B S21B C17B 0.2(5)
C14B N15B C22B O23B -172.1(4)
C16B N15B C22B O23B 6.7(5)
C14B N15B C22B C24B 11.0(6)
C16B N15B C22B C24B -170.3(4)
O23B C22B C24B C25B 11.9(8)
N15B C22B C24B C25B -171.2(7)
O23B C22B C24B C26B 134.5(9)
N15B C22B C24B C26B -48.6(10)
O23B C22B C24B C27B -104.6(7)
N15B C22B C24B C27B 72.3(7)
